data_7706509
loop_
_publ_author_name
'Lin, Chang-Gen'
'Hutin, Marie'
'Busche, Christoph'
'Bell, Nicola L.'
'Long, De-Liang'
'Cronin, Leroy'

_publ_section_title
;
 Elucidating the paramagnetic interactions of an inorganic-organic hybrid
 radical-functionalized Mn-Anderson cluster.
;
_journal_issue 7
_journal_name_full 'Dalton transactions (Cambridge, England : 2003)'
_journal_page_first 2350
_journal_page_last 2353
_journal_paper_doi 10.1039/d0dt04149a
_journal_volume 50
_journal_year 2021
_chemical_formula_moiety 'C26 H32 Al Mo6 N2 O36, 2(C16 H36 N)'
_chemical_formula_sum 'C74 H140 Al Mo6 N5 O36'
_chemical_formula_weight 2278.52
_space_group_crystal_system monoclinic
_space_group_IT_number 15
_space_group_name_Hall '-C 2yc'
_space_group_name_H-M_alt 'C 1 2/c 1'
_atom_sites_solution_hydrogens mixed
_audit_creation_date 2020-05-07
_audit_creation_method
;
Olex2 1.2
(compiled 2018.05.29 svn.r3508 for OlexSys, GUI svn.r5506)
;
_audit_update_record
;
2020-05-07 deposited with the CCDC.	2021-01-26 downloaded from the CCDC.
;
_cell_angle_alpha 90
_cell_angle_beta 97.16(3)
_cell_angle_gamma 90
_cell_formula_units_Z 4
_cell_length_a 31.449(6)
_cell_length_b 15.681(3)
_cell_length_c 24.450(5)
_cell_measurement_reflns_used 9910
_cell_measurement_temperature 293(2)
_cell_measurement_theta_max 26.293
_cell_measurement_theta_min 2.159
_cell_volume 11964(4)
_computing_cell_refinement 'SAINT V8.38A (?, 2016)'
_computing_data_reduction 'SAINT V8.38A (?, 2016)'
_computing_molecular_graphics 'Olex2 (Dolomanov et al., 2009)'
_computing_publication_material 'Olex2 (Dolomanov et al., 2009)'
_computing_structure_refinement 'ShelXL (Sheldrick, 2015)'
_diffrn_ambient_temperature 293(2)
_diffrn_measured_fraction_theta_full 0.927
_diffrn_measured_fraction_theta_max 0.912
_diffrn_measurement_device_type 'Bruker P4'
_diffrn_measurement_method '\w scans'
_diffrn_radiation_monochromator graphite
_diffrn_radiation_type MoK\a
_diffrn_radiation_wavelength 0.71073
_diffrn_reflns_av_unetI/netI 0.0865
_diffrn_reflns_Laue_measured_fraction_full 0.927
_diffrn_reflns_Laue_measured_fraction_max 0.912
_diffrn_reflns_limit_h_max 38
_diffrn_reflns_limit_h_min -38
_diffrn_reflns_limit_k_max 19
_diffrn_reflns_limit_k_min 0
_diffrn_reflns_limit_l_max 30
_diffrn_reflns_limit_l_min 0
_diffrn_reflns_number 13155
_diffrn_reflns_point_group_measured_fraction_full 0.927
_diffrn_reflns_point_group_measured_fraction_max 0.912
_diffrn_reflns_theta_full 25.242
_diffrn_reflns_theta_max 26.091
_diffrn_reflns_theta_min 1.453
_exptl_absorpt_coefficient_mu 0.683
_exptl_absorpt_correction_type none
_exptl_absorpt_process_details
;
 TWINABS-2012/1 (Bruker,2012) was used for absorption correction.

Final HKLF 4 output contains 57672 reflections, Rint = 0.0751
 (16598 with I > 3sig(I), Rint = 0.0458)
;
_exptl_crystal_colour brown
_exptl_crystal_colour_primary brown
_exptl_crystal_density_diffrn 1.265
_exptl_crystal_description block
_exptl_crystal_F_000 4688
_exptl_crystal_size_max 0.1
_exptl_crystal_size_mid 0.1
_exptl_crystal_size_min 0.05
_refine_diff_density_max 1.742
_refine_diff_density_min -1.552
_refine_diff_density_rms 0.127
_refine_ls_extinction_method none
_refine_ls_goodness_of_fit_ref 1.060
_refine_ls_hydrogen_treatment constr
_refine_ls_matrix_type full
_refine_ls_number_parameters 469
_refine_ls_number_reflns 13155
_refine_ls_number_restraints 1
_refine_ls_restrained_S_all 1.060
_refine_ls_R_factor_all 0.1284
_refine_ls_R_factor_gt 0.0687
_refine_ls_shift/su_max 0.000
_refine_ls_shift/su_mean 0.000
_refine_ls_structure_factor_coef Fsqd
_refine_ls_weighting_details 'w=1/[\s^2^(Fo^2^)+(0.0436P)^2^+215.9134P] where P=(Fo^2^+2Fc^2^)/3'
_refine_ls_weighting_scheme calc
_refine_ls_wR_factor_gt 0.1481
_refine_ls_wR_factor_ref 0.1803
_reflns_Friedel_coverage 0.000
_reflns_number_gt 8414
_reflns_number_total 13155
_reflns_threshold_expression 'I > 2\s(I)'
_cod_data_source_file d0dt04149a2.cif
_cod_data_source_block cgl0112twin_sq
_cod_depositor_comments 'Adding full bibliography for 7706508--7706513.cif.'
_cod_database_code 7706509
_shelx_shelxl_version_number 2018/3
_shelx_space_group_comment
;
The symmetry employed for this shelxl refinement is uniquely defined
by the following loop, which should always be used as a source of
symmetry information in preference to the above space-group names.
They are only intended as comments.
;
_olex2_refinement_description
;
1. Twinned data refinement
 Scales: 0.7723(12)
 0.2277(12)
2. Fixed Uiso
 At 1.2 times of:
  All C(H,H) groups
 At 1.5 times of:
  All C(H,H,H) groups
3. Restrained distances
 C36-C35
 1.54 with sigma of 0.02
4.a Riding coordinates:
 C36(H36A,H36B,H36C)
4.b Secondary CH2 refined with riding coordinates:
 C1(H1A,H1B), C2(H2A,H2B), C3(H3A,H3B), C5(H5A,H5B), C7(H7A,H7B), C8(H8A,H8B),
 C11(H11A,H11B), C12(H12A,H12B), C21(H21A,H21B), C22(H22A,H22B), C23(H23A,H23B),
  C25(H25A,H25B), C26(H26A,H26B), C27(H27A,H27B), C29(H29A,H29B), C30(H30A,
 H30B), C31(H31A,H31B), C33(H33A,H33B), C34(H34A,H34B), C35(H35A,H35B)
4.c Idealised Me refined as rotating group:
 C24(H24A,H24B,H24C), C28(H28A,H28B,H28C), C32(H32A,H32B,H32C)
;
_platon_squeeze_void_probe_radius 1.20
_olex2_submission_special_instructions 'No special instructions were received'

loop_
_space_group_symop_operation_xyz
'x, y, z'
'-x, y, -z+1/2'
'x+1/2, y+1/2, z'
'-x+1/2, y+1/2, -z+1/2'
'-x, -y, -z'
'x, -y, z-1/2'
'-x+1/2, -y+1/2, -z'
'x+1/2, -y+1/2, z-1/2'

loop_
_atom_site_label
_atom_site_type_symbol
_atom_site_fract_x
_atom_site_fract_y
_atom_site_fract_z
_atom_site_U_iso_or_equiv
_atom_site_adp_type
_atom_site_occupancy
_atom_site_site_symmetry_order
_atom_site_calc_flag
_atom_site_refinement_flags_posn
_atom_site_refinement_flags_adp
_atom_site_refinement_flags_occupancy
_atom_site_disorder_assembly
_atom_site_disorder_group
Mo1 Mo 0.25528(3) 0.74833(7) 0.36501(3) 0.0327(2) Uani 1 1 d . . . . .
Mo2 Mo 0.19809(3) 0.89859(6) 0.41944(3) 0.0321(2) Uani 1 1 d . . . . .
Mo3 Mo 0.30807(3) 0.60127(6) 0.44578(3) 0.0329(2) Uani 1 1 d . . . . .
Al1 Al 0.250000 0.750000 0.500000 0.0042(6) Uiso 1 2 d S T P . .
O0AA O 0.2996(2) 0.7619(5) 0.3332(3) 0.046(2) Uani 1 1 d . . . . .
O2 O 0.2624(2) 0.6322(4) 0.3896(3) 0.0364(19) Uani 1 1 d . . . . .
O3 O 0.2137(2) 0.7337(5) 0.3143(2) 0.044(2) Uani 1 1 d . . . . .
O4 O 0.2945(2) 0.7478(4) 0.4541(2) 0.0249(15) Uani 1 1 d . . . . .
O5 O 0.2475(2) 0.8652(4) 0.3857(2) 0.0301(17) Uani 1 1 d . . . . .
O6 O 0.21040(19) 0.7495(4) 0.4350(2) 0.0236(15) Uani 1 1 d . . . . .
O7 O 0.1587(2) 0.8840(5) 0.3660(3) 0.043(2) Uani 1 1 d . . . . .
O8 O 0.2083(2) 1.0047(5) 0.4226(3) 0.045(2) Uani 1 1 d . . . . .
O9 O 0.1661(2) 0.8808(4) 0.4798(3) 0.0362(17) Uani 1 1 d . . . . .
O10 O 0.3520(2) 0.6173(5) 0.4128(3) 0.045(2) Uani 1 1 d . . . . .
O11 O 0.3000(2) 0.4940(4) 0.4446(3) 0.0422(19) Uani 1 1 d . . . . .
O12 O 0.24677(19) 0.8700(3) 0.4990(3) 0.0242(13) Uani 1 1 d . . . . .
O13 O 0.4379(2) 1.0026(5) 0.5370(4) 0.056(2) Uani 1 1 d . . . . .
O14 O 0.5067(3) 1.0311(8) 0.6351(4) 0.103(4) Uani 1 1 d . . . . .
O15 O 0.5601(3) 1.0426(6) 0.5849(4) 0.076(3) Uani 1 1 d . . . . .
O16 O 0.5272(5) 1.1963(9) 0.5425(6) 0.138(5) Uani 1 1 d . . . . .
O17 O 0.6037(5) 1.0705(11) 0.6884(6) 0.136(6) Uani 1 1 d . . . . .
O1 O 0.4014(2) 0.8812(5) 0.5455(3) 0.045(2) Uani 1 1 d . . . . .
N2 N 0.5689(4) 1.1220(10) 0.6101(5) 0.081(4) Uani 1 1 d . . . . .
N3 N 0.2420(3) 0.4975(8) 0.2522(4) 0.058(3) Uani 1 1 d . . . . .
C1 C 0.2860(3) 0.9167(6) 0.5084(4) 0.037(2) Uani 1 1 d . . . . .
H1A H 0.285322 0.952036 0.540878 0.045 Uiso 1 1 calc R . . . .
H1B H 0.287760 0.954416 0.477346 0.045 Uiso 1 1 calc R . . . .
C2 C 0.3303(3) 0.8070(6) 0.4655(4) 0.029(2) Uani 1 1 d . . . . .
H2A H 0.331217 0.844163 0.433947 0.035 Uiso 1 1 calc R . . . .
H2B H 0.356904 0.775049 0.470882 0.035 Uiso 1 1 calc R . . . .
C3 C 0.1735(3) 0.6935(6) 0.4313(4) 0.031(2) Uani 1 1 d . . . . .
H3A H 0.173662 0.656405 0.399523 0.038 Uiso 1 1 calc R . . . .
H3B H 0.147548 0.727407 0.425881 0.038 Uiso 1 1 calc R . . . .
C4 C 0.3266(3) 0.8612(6) 0.5166(4) 0.026(2) Uani 1 1 d . . . . .
C5 C 0.3628(3) 0.9249(6) 0.5248(5) 0.042(3) Uani 1 1 d . . . . .
H5A H 0.366168 0.952319 0.490013 0.050 Uiso 1 1 calc R . . . .
H5B H 0.356467 0.968538 0.550714 0.050 Uiso 1 1 calc R . . . .
C6 C 0.4379(4) 0.9312(8) 0.5514(4) 0.045(3) Uani 1 1 d . . . . .
C7 C 0.4770(4) 0.8780(9) 0.5771(5) 0.074(5) Uani 1 1 d . . . . .
H7A H 0.475485 0.869992 0.616139 0.089 Uiso 1 1 calc R . . . .
H7B H 0.476346 0.822281 0.559794 0.089 Uiso 1 1 calc R . . . .
C8 C 0.5175(4) 0.9223(8) 0.5692(5) 0.062(4) Uani 1 1 d . . . . .
H8A H 0.541289 0.884050 0.580229 0.075 Uiso 1 1 calc R . . . .
H8B H 0.517391 0.934226 0.530239 0.075 Uiso 1 1 calc R . . . .
C9 C 0.5251(4) 1.0025(10) 0.5999(5) 0.062(4) Uani 1 1 d . . . . .
C10 C 0.5916(6) 1.1297(16) 0.6604(9) 0.103(7) Uani 1 1 d . . . . .
C11 C 0.5943(5) 1.2250(13) 0.6719(8) 0.119(8) Uani 1 1 d . . . . .
H11A H 0.582394 1.238809 0.705478 0.143 Uiso 1 1 calc R . . . .
H11B H 0.623807 1.244500 0.675201 0.143 Uiso 1 1 calc R . . . .
C12 C 0.5683(6) 1.2645(13) 0.6226(9) 0.135(9) Uani 1 1 d . . . . .
H12A H 0.545177 1.298081 0.634386 0.162 Uiso 1 1 calc R . . . .
H12B H 0.586224 1.301991 0.603753 0.162 Uiso 1 1 calc R . . . .
C13 C 0.5506(7) 1.1965(13) 0.5850(8) 0.095(6) Uani 1 1 d . . . . .
C21 C 0.2162(4) 0.4884(9) 0.1959(5) 0.059(4) Uani 1 1 d . . . . .
H21A H 0.235790 0.480348 0.168717 0.071 Uiso 1 1 calc R . . . .
H21B H 0.198601 0.437540 0.195820 0.071 Uiso 1 1 calc R . . . .
C22 C 0.1879(5) 0.5624(10) 0.1789(6) 0.097(6) Uani 1 1 d . . . . .
H22A H 0.203694 0.615313 0.185431 0.117 Uiso 1 1 calc R . . . .
H22B H 0.163791 0.563536 0.200180 0.117 Uiso 1 1 calc R . . . .
C23 C 0.1715(6) 0.5526(12) 0.1162(6) 0.112(7) Uani 1 1 d . . . . .
H23A H 0.196097 0.554421 0.095890 0.134 Uiso 1 1 calc R . . . .
H23B H 0.158528 0.496738 0.110374 0.134 Uiso 1 1 calc R . . . .
C24 C 0.1409(7) 0.6157(13) 0.0929(9) 0.171(10) Uani 1 1 d . . . . .
H24A H 0.121637 0.629335 0.119175 0.256 Uiso 1 1 calc GR . . . .
H24B H 0.124903 0.593369 0.060019 0.256 Uiso 1 1 calc GR . . . .
H24C H 0.155820 0.666314 0.084092 0.256 Uiso 1 1 calc GR . . . .
C25 C 0.2710(4) 0.5738(9) 0.2551(5) 0.059(4) Uani 1 1 d . . . . .
H25A H 0.286604 0.576854 0.291877 0.071 Uiso 1 1 calc R . . . .
H25B H 0.253480 0.624770 0.249608 0.071 Uiso 1 1 calc R . . . .
C26 C 0.3036(5) 0.5739(9) 0.2128(6) 0.075(5) Uani 1 1 d . . . . .
H26A H 0.319178 0.520364 0.214769 0.091 Uiso 1 1 calc R . . . .
H26B H 0.288648 0.579892 0.175814 0.091 Uiso 1 1 calc R . . . .
C27 C 0.3338(5) 0.6458(11) 0.2252(6) 0.099(6) Uani 1 1 d . . . . .
H27A H 0.350171 0.637505 0.261124 0.118 Uiso 1 1 calc R . . . .
H27B H 0.317991 0.698750 0.225949 0.118 Uiso 1 1 calc R . . . .
C28 C 0.3640(7) 0.6509(15) 0.1816(8) 0.168(10) Uani 1 1 d . . . . .
H28A H 0.375873 0.595505 0.176444 0.251 Uiso 1 1 calc GR . . . .
H28B H 0.386706 0.690242 0.193285 0.251 Uiso 1 1 calc GR . . . .
H28C H 0.348527 0.670142 0.147531 0.251 Uiso 1 1 calc GR . . . .
C29 C 0.2133(5) 0.5075(11) 0.2982(5) 0.084(5) Uani 1 1 d . . . . .
H29A H 0.231593 0.511294 0.333132 0.101 Uiso 1 1 calc R . . . .
H29B H 0.197878 0.560911 0.292680 0.101 Uiso 1 1 calc R . . . .
C30 C 0.1811(5) 0.4363(11) 0.3022(6) 0.090(5) Uani 1 1 d . . . . .
H30A H 0.162894 0.430013 0.267318 0.108 Uiso 1 1 calc R . . . .
H30B H 0.195830 0.382783 0.310799 0.108 Uiso 1 1 calc R . . . .
C31 C 0.1544(7) 0.4594(13) 0.3471(8) 0.166(12) Uani 1 1 d . . . . .
H31A H 0.143141 0.516669 0.340746 0.199 Uiso 1 1 calc R . . . .
H31B H 0.172374 0.459138 0.382349 0.199 Uiso 1 1 calc R . . . .
C32 C 0.1167(9) 0.3967(14) 0.3495(11) 0.242(18) Uani 1 1 d . . . . .
H32A H 0.099289 0.395460 0.314323 0.363 Uiso 1 1 calc GR . . . .
H32B H 0.099637 0.415110 0.377244 0.363 Uiso 1 1 calc GR . . . .
H32C H 0.127724 0.340666 0.358368 0.363 Uiso 1 1 calc GR . . . .
C33 C 0.2675(5) 0.4139(10) 0.2620(5) 0.082(5) Uani 1 1 d . . . . .
H33A H 0.247385 0.366889 0.260843 0.098 Uiso 1 1 calc R . . . .
H33B H 0.284568 0.406036 0.231979 0.098 Uiso 1 1 calc R . . . .
C34 C 0.2963(6) 0.4097(11) 0.3147(6) 0.112(7) Uani 1 1 d . . . . .
H34A H 0.280897 0.427103 0.344881 0.135 Uiso 1 1 calc R . . . .
H34B H 0.320354 0.448045 0.313509 0.135 Uiso 1 1 calc R . . . .
C35 C 0.3125(9) 0.3172(14) 0.3239(9) 0.205(15) Uani 1 1 d D . . . .
H35A H 0.320129 0.293495 0.289762 0.246 Uiso 1 1 calc R . . . .
H35B H 0.290478 0.281761 0.336626 0.246 Uiso 1 1 calc R . . . .
C36 C 0.3524(10) 0.321(3) 0.3680(14) 0.36(2) Uiso 1 1 d D . . . .
H36A H 0.360125 0.379964 0.375124 0.538 Uiso 1 1 d R . . . .
H36B H 0.346585 0.294624 0.401534 0.538 Uiso 1 1 d R . . . .
H36C H 0.375595 0.292344 0.353874 0.538 Uiso 1 1 d R . . . .

loop_
_atom_site_aniso_label
_atom_site_aniso_U_11
_atom_site_aniso_U_22
_atom_site_aniso_U_33
_atom_site_aniso_U_23
_atom_site_aniso_U_13
_atom_site_aniso_U_12
Mo1 0.0483(6) 0.0336(5) 0.0166(4) -0.0030(5) 0.0055(4) -0.0130(5)
Mo2 0.0408(6) 0.0323(6) 0.0226(4) 0.0009(4) 0.0012(4) -0.0073(5)
Mo3 0.0432(6) 0.0299(6) 0.0265(5) -0.0053(4) 0.0080(4) -0.0077(5)
O0AA 0.060(5) 0.054(5) 0.027(4) 0.000(4) 0.017(4) -0.020(4)
O2 0.044(5) 0.042(5) 0.022(3) -0.009(3) 0.001(3) -0.019(4)
O3 0.068(6) 0.048(5) 0.015(3) -0.006(3) 0.001(3) -0.010(4)
O4 0.039(4) 0.023(4) 0.012(3) 0.007(3) 0.001(3) -0.012(3)
O5 0.041(5) 0.029(4) 0.022(3) 0.002(3) 0.012(3) -0.011(3)
O6 0.031(4) 0.024(4) 0.015(3) -0.010(3) -0.001(3) -0.016(3)
O7 0.043(5) 0.054(5) 0.028(4) -0.005(4) -0.009(3) 0.001(4)
O8 0.070(6) 0.033(5) 0.032(4) -0.001(4) 0.004(4) -0.013(4)
O9 0.041(4) 0.033(4) 0.036(4) -0.003(3) 0.008(3) -0.007(3)
O10 0.043(5) 0.050(5) 0.045(5) -0.005(4) 0.015(4) -0.001(4)
O11 0.067(5) 0.025(4) 0.034(4) -0.001(3) 0.003(4) -0.005(4)
O12 0.032(4) 0.023(3) 0.018(3) -0.002(3) 0.001(3) -0.017(3)
O13 0.049(5) 0.044(5) 0.075(6) -0.003(5) 0.006(5) -0.011(4)
O14 0.082(8) 0.142(11) 0.084(8) -0.041(8) 0.013(6) -0.051(7)
O15 0.059(6) 0.091(8) 0.082(7) -0.025(6) 0.021(5) -0.038(6)
O16 0.183(15) 0.119(11) 0.111(11) 0.020(10) 0.019(11) -0.010(10)
O17 0.085(10) 0.183(18) 0.130(13) -0.013(11) -0.021(9) -0.021(10)
O1 0.035(4) 0.045(5) 0.051(5) 0.012(4) -0.008(4) -0.021(4)
N2 0.072(9) 0.094(12) 0.074(9) -0.025(8) -0.005(7) -0.030(8)
N3 0.061(7) 0.066(7) 0.046(5) -0.039(5) -0.002(6) -0.008(7)
C1 0.051(7) 0.032(6) 0.028(5) -0.005(5) 0.004(5) -0.018(5)
C2 0.026(6) 0.027(6) 0.034(5) 0.000(5) 0.003(4) -0.007(5)
C3 0.026(6) 0.036(7) 0.028(5) -0.003(5) -0.010(4) -0.016(5)
C4 0.025(5) 0.024(5) 0.029(5) -0.004(5) 0.007(4) -0.014(4)
C5 0.037(6) 0.041(7) 0.044(6) 0.005(6) -0.005(5) -0.011(5)
C6 0.044(8) 0.059(9) 0.033(6) 0.000(6) 0.005(5) -0.020(7)
C7 0.051(9) 0.093(12) 0.070(9) 0.026(8) -0.024(7) -0.029(8)
C8 0.043(8) 0.058(9) 0.081(9) 0.002(7) -0.012(7) -0.009(7)
C9 0.056(9) 0.086(12) 0.039(7) 0.003(8) -0.017(7) -0.020(8)
C10 0.049(12) 0.16(2) 0.102(17) -0.024(15) 0.002(10) -0.054(13)
C11 0.062(12) 0.16(2) 0.137(17) -0.101(16) 0.026(11) -0.059(13)
C12 0.098(16) 0.15(2) 0.17(2) -0.082(18) 0.062(15) -0.068(15)
C13 0.114(17) 0.085(15) 0.090(14) -0.009(13) 0.025(12) -0.036(13)
C21 0.069(10) 0.056(9) 0.052(8) -0.022(7) 0.010(7) 0.005(8)
C22 0.100(14) 0.091(13) 0.093(12) -0.052(10) -0.021(10) 0.005(11)
C23 0.105(14) 0.125(16) 0.092(12) -0.049(12) -0.046(11) 0.031(12)
C24 0.18(2) 0.12(2) 0.20(2) -0.012(17) -0.06(2) 0.023(17)
C25 0.073(10) 0.062(10) 0.043(7) -0.020(6) 0.011(7) -0.021(8)
C26 0.090(12) 0.066(10) 0.075(10) -0.031(8) 0.030(9) -0.023(9)
C27 0.097(13) 0.116(15) 0.095(12) -0.040(11) 0.059(10) -0.044(11)
C28 0.18(2) 0.21(3) 0.125(17) -0.056(17) 0.067(17) -0.06(2)
C29 0.096(12) 0.109(14) 0.055(9) -0.044(9) 0.040(8) -0.034(11)
C30 0.086(12) 0.107(14) 0.084(11) -0.051(10) 0.033(9) -0.030(10)
C31 0.21(2) 0.15(2) 0.158(18) -0.114(16) 0.124(18) -0.133(18)
C32 0.34(4) 0.14(2) 0.29(3) -0.12(2) 0.23(3) -0.15(2)
C33 0.131(15) 0.066(11) 0.048(8) -0.025(8) 0.007(9) -0.008(10)
C34 0.18(2) 0.081(13) 0.063(10) -0.016(10) -0.034(11) -0.012(13)
C35 0.31(3) 0.115(19) 0.146(19) -0.026(15) -0.16(2) 0.06(2)

loop_
_atom_type_symbol
_atom_type_description
_atom_type_scat_dispersion_real
_atom_type_scat_dispersion_imag
_atom_type_scat_source
C C 0.0033 0.0016 'International Tables Vol C Tables 4.2.6.8 and 6.1.1.4'
H H 0.0000 0.0000 'International Tables Vol C Tables 4.2.6.8 and 6.1.1.4'
Al Al 0.0645 0.0514 'International Tables Vol C Tables 4.2.6.8 and 6.1.1.4'
Mo Mo -1.6832 0.6857 'International Tables Vol C Tables 4.2.6.8 and 6.1.1.4'
N N 0.0061 0.0033 'International Tables Vol C Tables 4.2.6.8 and 6.1.1.4'
O O 0.0106 0.0060 'International Tables Vol C Tables 4.2.6.8 and 6.1.1.4'

loop_
_geom_angle_atom_site_label_1
_geom_angle_atom_site_label_2
_geom_angle_atom_site_label_3
_geom_angle
_geom_angle_site_symmetry_1
_geom_angle_site_symmetry_3
_geom_angle_publ_flag
O0AA Mo1 O2 101.2(3) . . ?
O0AA Mo1 O3 106.6(3) . . ?
O0AA Mo1 O4 93.4(3) . . ?
O0AA Mo1 O5 98.1(3) . . ?
O0AA Mo1 O6 159.7(3) . . ?
O2 Mo1 O4 71.4(2) . . ?
O2 Mo1 O5 146.4(2) . . ?
O2 Mo1 O6 80.6(3) . . ?
O3 Mo1 O2 98.5(3) . . ?
O3 Mo1 O4 159.2(3) . . ?
O3 Mo1 O5 102.0(3) . . ?
O3 Mo1 O6 93.1(3) . . ?
O5 Mo1 O4 80.2(2) . . ?
O5 Mo1 O6 72.1(2) . . ?
O6 Mo1 O4 67.73(19) . . ?
O5 Mo2 O6 71.2(2) . . ?
O5 Mo2 O12 80.0(2) . . ?
O7 Mo2 O5 100.6(3) . . ?
O7 Mo2 O6 94.5(3) . . ?
O7 Mo2 O9 99.8(3) . . ?
O7 Mo2 O12 160.4(3) . . ?
O8 Mo2 O5 97.4(3) . . ?
O8 Mo2 O6 157.9(3) . . ?
O8 Mo2 O7 106.5(4) . . ?
O8 Mo2 O9 102.9(3) . . ?
O8 Mo2 O12 92.8(3) . . ?
O9 Mo2 O5 145.7(3) . . ?
O9 Mo2 O6 79.9(2) . . ?
O9 Mo2 O12 71.7(2) . . ?
O12 Mo2 O6 66.97(18) . . ?
O2 Mo3 O4 71.8(2) . . ?
O2 Mo3 O12 80.0(3) . 7_566 ?
O4 Mo3 O12 67.08(19) . 7_566 ?
O9 Mo3 O2 146.2(3) 7_566 . ?
O9 Mo3 O4 80.5(2) 7_566 . ?
O9 Mo3 O12 71.5(2) 7_566 7_566 ?
O10 Mo3 O2 101.8(3) . . ?
O10 Mo3 O4 93.6(3) . . ?
O10 Mo3 O9 98.8(3) . 7_566 ?
O10 Mo3 O12 159.3(3) . 7_566 ?
O11 Mo3 O2 98.1(3) . . ?
O11 Mo3 O4 160.1(3) . . ?
O11 Mo3 O9 101.9(3) . 7_566 ?
O11 Mo3 O10 105.4(4) . . ?
O11 Mo3 O12 94.6(3) . 7_566 ?
O4 Al1 O4 180.0(4) 7_566 . ?
O6 Al1 O4 92.3(2) 7_566 . ?
O6 Al1 O4 87.7(2) . . ?
O6 Al1 O4 92.3(2) . 7_566 ?
O6 Al1 O4 87.7(2) 7_566 7_566 ?
O6 Al1 O6 180.0 7_566 . ?
O12 Al1 O4 87.0(3) . 7_566 ?
O12 Al1 O4 87.0(3) 7_566 . ?
O12 Al1 O4 93.0(3) 7_566 7_566 ?
O12 Al1 O4 93.0(3) . . ?
O12 Al1 O6 88.0(3) . . ?
O12 Al1 O6 92.0(3) . 7_566 ?
O12 Al1 O6 88.0(3) 7_566 7_566 ?
O12 Al1 O6 92.0(3) 7_566 . ?
O12 Al1 O12 180.0 7_566 . ?
Mo3 O2 Mo1 120.6(3) . . ?
Mo3 O4 Mo1 90.1(2) . . ?
Al1 O4 Mo1 101.9(3) . . ?
Al1 O4 Mo3 102.9(3) . . ?
C2 O4 Mo1 118.3(5) . . ?
C2 O4 Mo3 119.6(5) . . ?
C2 O4 Al1 119.0(5) . . ?
Mo2 O5 Mo1 120.6(3) . . ?
Mo1 O6 Mo2 89.6(2) . . ?
Al1 O6 Mo1 102.7(3) . . ?
Al1 O6 Mo2 101.9(2) . . ?
C3 O6 Mo1 119.9(5) . . ?
C3 O6 Mo2 118.0(6) . . ?
C3 O6 Al1 119.5(5) . . ?
Mo2 O9 Mo3 120.7(3) . 7_566 ?
Mo3 O12 Mo2 89.4(2) 7_566 . ?
Al1 O12 Mo2 103.2(2) . . ?
Al1 O12 Mo3 103.0(2) . 7_566 ?
C1 O12 Mo2 119.6(5) . . ?
C1 O12 Mo3 119.2(5) . 7_566 ?
C1 O12 Al1 117.8(6) . . ?
C9 O15 N2 114.5(11) . . ?
C6 O1 C5 114.9(8) . . ?
O15 N2 C13 119.8(13) . . ?
C10 N2 O15 122.2(17) . . ?
C10 N2 C13 117.7(17) . . ?
C21 N3 C29 112.3(9) . . ?
C21 N3 C33 105.7(9) . . ?
C25 N3 C21 111.9(11) . . ?
C25 N3 C29 107.0(10) . . ?
C25 N3 C33 111.6(10) . . ?
C29 N3 C33 108.3(12) . . ?
O12 C1 C4 114.6(7) . . ?
O4 C2 C4 111.9(7) . . ?
O6 C3 C4 111.7(7) . 7_566 ?
C2 C4 C1 110.9(8) . . ?
C2 C4 C3 112.1(7) . 7_566 ?
C3 C4 C1 109.7(8) 7_566 . ?
C5 C4 C1 104.0(7) . . ?
C5 C4 C2 110.0(8) . . ?
C5 C4 C3 109.8(8) . 7_566 ?
O1 C5 C4 108.8(8) . . ?
O13 C6 O1 122.9(11) . . ?
O13 C6 C7 127.1(11) . . ?
O1 C6 C7 110.0(10) . . ?
C8 C7 C6 110.2(11) . . ?
C9 C8 C7 114.9(12) . . ?
O14 C9 O15 120.5(14) . . ?
O14 C9 C8 129.4(14) . . ?
O15 C9 C8 110.1(13) . . ?
O17 C10 N2 123(2) . . ?
O17 C10 C11 131(2) . . ?
N2 C10 C11 105.4(19) . . ?
C12 C11 C10 104.2(15) . . ?
C13 C12 C11 109.1(19) . . ?
O16 C13 N2 123.4(18) . . ?
O16 C13 C12 133(2) . . ?
N2 C13 C12 103.1(18) . . ?
C22 C21 N3 114.4(11) . . ?
C21 C22 C23 108.0(12) . . ?
C24 C23 C22 116.1(16) . . ?
N3 C25 C26 114.7(10) . . ?
C27 C26 C25 109.0(10) . . ?
C26 C27 C28 109.8(13) . . ?
C30 C29 N3 115.5(11) . . ?
C31 C30 C29 107.9(12) . . ?
C30 C31 C32 111.9(14) . . ?
C34 C33 N3 115.1(12) . . ?
C33 C34 C35 108.8(13) . . ?
C34 C35 C36 107(2) . . ?

loop_
_geom_bond_atom_site_label_1
_geom_bond_atom_site_label_2
_geom_bond_distance
_geom_bond_site_symmetry_2
_geom_bond_publ_flag
Mo1 O0AA 1.694(7) . ?
Mo1 O2 1.922(7) . ?
Mo1 O3 1.702(7) . ?
Mo1 O4 2.366(6) . ?
Mo1 O5 1.926(7) . ?
Mo1 O6 2.349(6) . ?
Mo2 O5 1.920(6) . ?
Mo2 O6 2.392(7) . ?
Mo2 O7 1.700(7) . ?
Mo2 O8 1.695(7) . ?
Mo2 O9 1.907(7) . ?
Mo2 O12 2.363(6) . ?
Mo3 O2 1.922(7) . ?
Mo3 O4 2.351(7) . ?
Mo3 O9 1.920(7) 7_566 ?
Mo3 O10 1.703(7) . ?
Mo3 O11 1.701(7) . ?
Mo3 O12 2.362(6) 7_566 ?
Al1 O4 1.899(6) . ?
Al1 O4 1.899(6) 7_566 ?
Al1 O6 1.894(5) 7_566 ?
Al1 O6 1.894(5) . ?
Al1 O12 1.885(5) . ?
Al1 O12 1.885(5) 7_566 ?
O4 C2 1.459(10) . ?
O6 C3 1.449(10) . ?
O12 C1 1.428(10) . ?
O13 C6 1.173(13) . ?
O14 C9 1.184(15) . ?
O15 N2 1.402(14) . ?
O15 C9 1.359(15) . ?
O16 C13 1.20(2) . ?
O17 C10 1.19(2) . ?
O1 C5 1.432(11) . ?
O1 C6 1.381(12) . ?
N2 C10 1.35(2) . ?
N2 C13 1.41(2) . ?
N3 C21 1.514(14) . ?
N3 C25 1.501(15) . ?
N3 C29 1.534(14) . ?
N3 C33 1.541(17) . ?
C1 C4 1.537(13) . ?
C2 C4 1.528(12) . ?
C3 C4 1.536(12) 7_566 ?
C4 C5 1.510(12) . ?
C6 C7 1.553(17) . ?
C7 C8 1.487(16) . ?
C8 C9 1.468(18) . ?
C10 C11 1.52(3) . ?
C11 C12 1.50(3) . ?
C12 C13 1.47(2) . ?
C21 C22 1.490(18) . ?
C22 C23 1.564(18) . ?
C23 C24 1.45(2) . ?
C25 C26 1.545(16) . ?
C26 C27 1.482(18) . ?
C27 C28 1.51(2) . ?
C29 C30 1.519(18) . ?
C30 C31 1.508(18) . ?
C31 C32 1.55(2) . ?
C33 C34 1.481(18) . ?
C34 C35 1.54(2) . ?
C35 C36 1.55(2) . ?

loop_
_platon_squeeze_void_nr
_platon_squeeze_void_average_x
_platon_squeeze_void_average_y
_platon_squeeze_void_average_z
_platon_squeeze_void_volume
_platon_squeeze_void_count_electrons
_platon_squeeze_void_content
1 0.007 -0.008 0.000 5434 1521 ' '

loop_
_twin_individual_id
_twin_individual_mass_fraction_refined
1 0.7723(12)
2 0.2277(12)
